data_4036586
loop_
_publ_author_name
'Lou, Hengqiao'
'Wang, Yongtao'
'Jin, Enze'
'Lin, Xufeng'

_publ_section_title
;
 Organocatalytic Asymmetric Synthesis of Dihydrobenzoxazinones Bearing
 Trifluoromethylated Quaternary Stereocenters.
;
_journal_issue 5
_journal_name_full 'The Journal of organic chemistry'
_journal_page_first 2019
_journal_page_last 2026
_journal_paper_doi 10.1021/acs.joc.5b02848
_journal_volume 81
_journal_year 2016
_chemical_absolute_configuration unk
_chemical_formula_moiety 'C13 H9 F3 N2 O2'
_chemical_formula_sum 'C13 H9 F3 N2 O2'
_chemical_formula_weight 282.22
_space_group_crystal_system monoclinic
_space_group_IT_number 4
_space_group_name_Hall 'P 2yb'
_space_group_name_H-M_alt 'P 1 21 1'
_atom_sites_solution_hydrogens geom
_atom_sites_solution_primary direct
_atom_sites_solution_secondary difmap
_audit_creation_date 2014-12-23
_audit_creation_method
;
Olex2 1.2
(compiled 2014.03.20 svn.r2914 for OlexSys, GUI svn.r4816)
;
_cell_angle_alpha 90.00
_cell_angle_beta 96.958(5)
_cell_angle_gamma 90.00
_cell_formula_units_Z 2
_cell_length_a 8.6828(5)
_cell_length_b 6.4475(3)
_cell_length_c 11.5604(7)
_cell_measurement_reflns_used 2435
_cell_measurement_temperature 293(2)
_cell_measurement_theta_max 67.0473
_cell_measurement_theta_min 3.8489
_cell_volume 642.41(6)
_computing_cell_refinement
;
CrysAlisPro, Agilent Technologies,
Version 1.171.35.11 (release 16-05-2011 CrysAlis171 .NET)
(compiled May 16 2011,17:55:39)
;
_computing_data_collection
;
CrysAlisPro, Agilent Technologies,
Version 1.171.35.11 (release 16-05-2011 CrysAlis171 .NET)
(compiled May 16 2011,17:55:39)
;
_computing_data_reduction
;
CrysAlisPro, Agilent Technologies,
Version 1.171.35.11 (release 16-05-2011 CrysAlis171 .NET)
(compiled May 16 2011,17:55:39)
;
_computing_molecular_graphics 'Olex2 (Dolomanov et al., 2009)'
_computing_publication_material 'Olex2 (Dolomanov et al., 2009)'
_computing_structure_refinement 'ShelXL (Sheldrick, 2008)'
_computing_structure_solution 'ShelXS (Sheldrick, 2008)'
_diffrn_ambient_temperature 293.15
_diffrn_detector_area_resol_mean 10.3592
_diffrn_measured_fraction_theta_full 0.995
_diffrn_measured_fraction_theta_max 0.995
_diffrn_measurement_device_type 'Xcalibur, Atlas, Gemini ultra'
_diffrn_measurement_method '\w scans'
_diffrn_orient_matrix_UB_11 0.1297462000
_diffrn_orient_matrix_UB_12 -0.0305609000
_diffrn_orient_matrix_UB_13 -0.0783934000
_diffrn_orient_matrix_UB_21 -0.1183079000
_diffrn_orient_matrix_UB_22 0.0338599000
_diffrn_orient_matrix_UB_23 -0.1088452000
_diffrn_orient_matrix_UB_31 0.0338492000
_diffrn_orient_matrix_UB_32 0.2344264000
_diffrn_orient_matrix_UB_33 0.0053932000
_diffrn_radiation_monochromator mirror
_diffrn_radiation_type CuK\a
_diffrn_radiation_wavelength 1.54184
_diffrn_reflns_av_R_equivalents 0.0332
_diffrn_reflns_av_unetI/netI 0.0251
_diffrn_reflns_limit_h_max 10
_diffrn_reflns_limit_h_min -6
_diffrn_reflns_limit_k_max 7
_diffrn_reflns_limit_k_min -7
_diffrn_reflns_limit_l_max 13
_diffrn_reflns_limit_l_min -13
_diffrn_reflns_number 5391
_diffrn_reflns_theta_full 67.16
_diffrn_reflns_theta_max 67.16
_diffrn_reflns_theta_min 3.85
_diffrn_source 'Enhance Ultra (Cu) X-ray Source'
_exptl_absorpt_coefficient_mu 1.128
_exptl_absorpt_correction_T_max 1.00000
_exptl_absorpt_correction_T_min 0.81449
_exptl_absorpt_correction_type multi-scan
_exptl_absorpt_process_details
;
CrysAlisPro, Agilent Technologies,
Version 1.171.35.11 (release 16-05-2011 CrysAlis171 .NET)
(compiled May 16 2011,17:55:39)
Empirical absorption correction using spherical harmonics,
 implemented in SCALE3 ABSPACK scaling algorithm.
;
_exptl_crystal_colour colourless
_exptl_crystal_colour_primary colourless
_exptl_crystal_density_diffrn 1.459
_exptl_crystal_density_method 'not measured'
_exptl_crystal_description block
_exptl_crystal_F_000 288
_exptl_crystal_size_max 0.23
_exptl_crystal_size_mid 0.15
_exptl_crystal_size_min 0.13
_refine_diff_density_max 0.181
_refine_diff_density_min -0.234
_refine_diff_density_rms 0.057
_refine_ls_abs_structure_details 'Flack (1983), 973 Friedel pairs'
_refine_ls_abs_structure_Flack 0.2(2)
_refine_ls_extinction_method none
_refine_ls_goodness_of_fit_ref 1.092
_refine_ls_hydrogen_treatment constr
_refine_ls_matrix_type full
_refine_ls_number_parameters 181
_refine_ls_number_reflns 2231
_refine_ls_number_restraints 1
_refine_ls_restrained_S_all 1.092
_refine_ls_R_factor_all 0.0559
_refine_ls_R_factor_gt 0.0490
_refine_ls_shift/su_max 0.000
_refine_ls_shift/su_mean 0.000
_refine_ls_structure_factor_coef Fsqd
_refine_ls_weighting_details 'calc w=1/[\s^2^(Fo^2^)+(0.0750P)^2^+0.0549P] where P=(Fo^2^+2Fc^2^)/3'
_refine_ls_weighting_scheme calc
_refine_ls_wR_factor_gt 0.1217
_refine_ls_wR_factor_ref 0.1336
_reflns_number_gt 1968
_reflns_number_total 2231
_reflns_threshold_expression >2sigma(I)
_cod_data_source_file jo5b02848_si_002.cif
_cod_data_source_block 141222_lhq1222_cu
_cod_database_code 4036586
_chemical_oxdiff_formula 'c10 h10 n2 o8 f3'
_reflns_odcompleteness_completeness 99.92
_reflns_odcompleteness_iscentric 1
_reflns_odcompleteness_theta 64.99
_olex2_refinement_description
;
1. Fixed Uiso
 At 1.2 times of:
  All C(H) groups, All N(H) groups
2.a Riding coordinates:
 N1(H1)
2.b Aromatic/amide H refined with riding coordinates:
 N2(H2), C2(H2A), C3(H3), C4(H4), C5(H5), C10(H10), C11(H11), C12(H12)
;

loop_
_space_group_symop_id
_space_group_symop_operation_xyz
1 'x, y, z'
2 '-x, y+1/2, -z'

loop_
_atom_site_label
_atom_site_type_symbol
_atom_site_fract_x
_atom_site_fract_y
_atom_site_fract_z
_atom_site_U_iso_or_equiv
_atom_site_adp_type
_atom_site_occupancy
_atom_site_calc_flag
_atom_site_refinement_flags_posn
F1 F 0.8479(2) 0.6549(4) 0.53118(17) 0.0955(7) Uani 1 d .
F2 F 1.04747(18) 0.6934(4) 0.65607(19) 0.0993(7) Uani 1 d .
F3 F 0.9160(2) 0.9600(4) 0.59194(18) 0.0923(6) Uani 1 d .
O1 O 0.8273(3) 0.3766(4) 0.7206(2) 0.0909(7) Uani 1 d .
O2 O 0.7820(4) 0.5121(3) 0.8865(2) 0.0909(8) Uani 1 d .
N1 N 0.8686(3) 0.8941(3) 0.81196(19) 0.0613(6) Uani 1 d .
H1 H 0.8642 1.0196 0.7865 0.074 Uiso 1 d R
N2 N 0.5471(3) 0.6635(5) 0.6040(2) 0.0785(8) Uani 1 d .
H2 H 0.5799 0.5538 0.5724 0.094 Uiso 1 calc R
C1 C 0.7682(4) 0.6857(5) 0.9566(3) 0.0790(9) Uani 1 d .
C2 C 0.7132(6) 0.6583(7) 1.0614(4) 0.1200(17) Uani 1 d .
H2A H 0.6821 0.5273 1.0829 0.144 Uiso 1 calc R
C3 C 0.7039(8) 0.8225(8) 1.1345(4) 0.133(2) Uani 1 d .
H3 H 0.6644 0.8048 1.2051 0.160 Uiso 1 calc R
C4 C 0.7526(7) 1.0119(7) 1.1032(3) 0.1108(15) Uani 1 d .
H4 H 0.7489 1.1237 1.1536 0.133 Uiso 1 calc R
C5 C 0.8082(5) 1.0406(6) 0.9962(3) 0.0823(10) Uani 1 d .
H5 H 0.8416 1.1711 0.9759 0.099 Uiso 1 calc R
C6 C 0.8139(3) 0.8773(4) 0.9208(2) 0.0619(7) Uani 1 d .
C7 C 0.8096(4) 0.5285(4) 0.7753(3) 0.0684(7) Uani 1 d .
C8 C 0.8029(3) 0.7496(4) 0.7238(2) 0.0553(6) Uani 1 d .
C9 C 0.6353(3) 0.7916(4) 0.6796(2) 0.0566(6) Uani 1 d .
C10 C 0.5396(3) 0.9443(5) 0.7098(2) 0.0646(7) Uani 1 d .
H10 H 0.5675 1.0539 0.7604 0.078 Uiso 1 calc R
C11 C 0.3908(3) 0.9067(6) 0.6508(3) 0.0736(9) Uani 1 d .
H11 H 0.3025 0.9862 0.6560 0.088 Uiso 1 calc R
C12 C 0.3988(3) 0.7376(6) 0.5866(3) 0.0822(10) Uani 1 d .
H12 H 0.3172 0.6792 0.5378 0.099 Uiso 1 calc R
C13 C 0.9052(3) 0.7612(6) 0.6248(3) 0.0726(8) Uani 1 d .

loop_
_atom_site_aniso_label
_atom_site_aniso_U_11
_atom_site_aniso_U_22
_atom_site_aniso_U_33
_atom_site_aniso_U_23
_atom_site_aniso_U_13
_atom_site_aniso_U_12
F1 0.0704(10) 0.1346(18) 0.0860(12) -0.0320(13) 0.0274(9) -0.0069(12)
F2 0.0468(9) 0.1325(19) 0.1208(16) 0.0016(14) 0.0194(9) 0.0078(10)
F3 0.0872(12) 0.1006(15) 0.0947(13) 0.0209(12) 0.0333(10) -0.0125(11)
O1 0.1047(17) 0.0537(13) 0.1171(19) -0.0135(13) 0.0248(15) 0.0060(11)
O2 0.136(2) 0.0444(11) 0.0993(17) 0.0111(11) 0.0420(15) -0.0008(12)
N1 0.0607(13) 0.0520(13) 0.0701(13) 0.0076(11) 0.0037(10) -0.0116(10)
N2 0.0543(13) 0.0859(19) 0.0961(18) -0.0340(16) 0.0130(11) -0.0085(12)
C1 0.109(2) 0.0542(17) 0.077(2) 0.0150(15) 0.0237(17) -0.0014(17)
C2 0.196(5) 0.072(3) 0.102(3) 0.022(2) 0.061(3) -0.002(3)
C3 0.234(7) 0.091(3) 0.084(3) 0.015(2) 0.058(3) 0.009(4)
C4 0.185(5) 0.082(3) 0.064(2) -0.0067(19) 0.008(2) 0.011(3)
C5 0.114(3) 0.063(2) 0.0659(18) 0.0032(15) -0.0073(17) -0.0082(17)
C6 0.0690(16) 0.0558(15) 0.0582(14) 0.0075(13) -0.0025(12) -0.0030(13)
C7 0.0633(17) 0.0518(16) 0.091(2) 0.0022(15) 0.0150(14) -0.0047(12)
C8 0.0485(13) 0.0523(15) 0.0658(15) -0.0012(12) 0.0098(11) -0.0052(10)
C9 0.0487(13) 0.0633(15) 0.0589(14) -0.0022(12) 0.0110(10) -0.0061(11)
C10 0.0606(15) 0.0704(17) 0.0626(15) -0.0023(13) 0.0064(12) 0.0038(13)
C11 0.0504(15) 0.102(3) 0.0701(16) 0.0042(18) 0.0121(12) 0.0108(15)
C12 0.0474(15) 0.118(3) 0.082(2) -0.018(2) 0.0083(13) -0.0123(17)
C13 0.0496(15) 0.085(2) 0.085(2) 0.0041(19) 0.0147(13) 0.0000(14)

loop_
_atom_type_symbol
_atom_type_description
_atom_type_scat_dispersion_real
_atom_type_scat_dispersion_imag
_atom_type_scat_source
C C 0.0181 0.0091 'International Tables Vol C Tables 4.2.6.8 and 6.1.1.4'
H H 0.0000 0.0000 'International Tables Vol C Tables 4.2.6.8 and 6.1.1.4'
F F 0.0727 0.0534 'International Tables Vol C Tables 4.2.6.8 and 6.1.1.4'
N N 0.0311 0.0180 'International Tables Vol C Tables 4.2.6.8 and 6.1.1.4'
O O 0.0492 0.0322 'International Tables Vol C Tables 4.2.6.8 and 6.1.1.4'

loop_
_geom_angle_atom_site_label_1
_geom_angle_atom_site_label_2
_geom_angle_atom_site_label_3
_geom_angle
C7 O2 C1 122.1(2)
C6 N1 H1 112.0
C6 N1 C8 115.8(2)
C8 N1 H1 111.6
C9 N2 H2 125.4
C12 N2 H2 125.4
C12 N2 C9 109.1(3)
C2 C1 O2 118.4(3)
C2 C1 C6 121.8(4)
C6 C1 O2 119.8(3)
C1 C2 H2A 119.9
C3 C2 C1 120.2(4)
C3 C2 H2A 119.9
C2 C3 H3 120.3
C4 C3 C2 119.4(4)
C4 C3 H3 120.3
C3 C4 H4 119.7
C3 C4 C5 120.6(4)
C5 C4 H4 119.7
C4 C5 H5 119.8
C6 C5 C4 120.4(3)
C6 C5 H5 119.8
C1 C6 N1 118.8(3)
C5 C6 N1 123.6(3)
C5 C6 C1 117.6(3)
O1 C7 O2 119.8(3)
O1 C7 C8 124.0(3)
O2 C7 C8 116.1(2)
N1 C8 C7 109.3(2)
N1 C8 C9 114.0(2)
N1 C8 C13 106.2(2)
C9 C8 C7 106.7(2)
C9 C8 C13 111.1(2)
C13 C8 C7 109.5(2)
N2 C9 C8 123.4(3)
C10 C9 N2 106.8(3)
C10 C9 C8 129.6(3)
C9 C10 H10 126.2
C9 C10 C11 107.7(3)
C11 C10 H10 126.2
C10 C11 H11 126.1
C12 C11 C10 107.8(3)
C12 C11 H11 126.1
N2 C12 H12 125.7
C11 C12 N2 108.5(3)
C11 C12 H12 125.7
F1 C13 F3 107.1(3)
F1 C13 C8 112.9(2)
F2 C13 F1 107.4(3)
F2 C13 F3 107.4(3)
F2 C13 C8 112.8(3)
F3 C13 C8 108.9(3)

loop_
_geom_bond_atom_site_label_1
_geom_bond_atom_site_label_2
_geom_bond_distance
F1 C13 1.326(4)
F2 C13 1.319(4)
F3 C13 1.343(4)
O1 C7 1.186(4)
O2 C1 1.396(4)
O2 C7 1.340(4)
N1 H1 0.8600
N1 C6 1.401(4)
N1 C8 1.446(3)
N2 H2 0.8600
N2 C9 1.367(4)
N2 C12 1.365(4)
C1 C2 1.366(5)
C1 C6 1.376(4)
C2 H2A 0.9300
C2 C3 1.363(7)
C3 H3 0.9300
C3 C4 1.356(7)
C4 H4 0.9300
C4 C5 1.393(5)
C5 H5 0.9300
C5 C6 1.372(4)
C7 C8 1.543(4)
C8 C9 1.507(4)
C8 C13 1.534(4)
C9 C10 1.361(4)
C10 H10 0.9300
C10 C11 1.407(4)
C11 H11 0.9300
C11 C12 1.326(5)
C12 H12 0.9300

loop_
_geom_torsion_atom_site_label_1
_geom_torsion_atom_site_label_2
_geom_torsion_atom_site_label_3
_geom_torsion_atom_site_label_4
_geom_torsion
O1 C7 C8 N1 -147.2(3)
O1 C7 C8 C9 89.2(4)
O1 C7 C8 C13 -31.2(4)
O2 C1 C2 C3 177.4(5)
O2 C1 C6 N1 2.2(5)
O2 C1 C6 C5 -175.6(3)
O2 C7 C8 N1 37.9(3)
O2 C7 C8 C9 -85.8(3)
O2 C7 C8 C13 153.9(3)
N1 C8 C9 N2 -174.0(2)
N1 C8 C9 C10 0.5(4)
N1 C8 C13 F1 -172.3(2)
N1 C8 C13 F2 65.7(3)
N1 C8 C13 F3 -53.4(3)
N2 C9 C10 C11 0.0(3)
C1 O2 C7 O1 176.6(3)
C1 O2 C7 C8 -8.2(4)
C1 C2 C3 C4 -1.4(9)
C2 C1 C6 N1 -179.7(4)
C2 C1 C6 C5 2.5(6)
C2 C3 C4 C5 1.6(10)
C3 C4 C5 C6 0.2(7)
C4 C5 C6 N1 -179.9(3)
C4 C5 C6 C1 -2.2(5)
C6 N1 C8 C7 -48.8(3)
C6 N1 C8 C9 70.4(3)
C6 N1 C8 C13 -166.9(2)
C6 C1 C2 C3 -0.7(8)
C7 O2 C1 C2 168.6(4)
C7 O2 C1 C6 -13.3(5)
C7 C8 C9 N2 -53.3(3)
C7 C8 C9 C10 121.2(3)
C7 C8 C13 F1 69.7(3)
C7 C8 C13 F2 -52.2(4)
C7 C8 C13 F3 -171.4(2)
C8 N1 C6 C1 30.7(4)
C8 N1 C6 C5 -151.6(3)
C8 C9 C10 C11 -175.3(3)
C9 N2 C12 C11 -1.1(4)
C9 C8 C13 F1 -47.9(3)
C9 C8 C13 F2 -169.8(3)
C9 C8 C13 F3 71.0(3)
C9 C10 C11 C12 -0.6(4)
C10 C11 C12 N2 1.0(4)
C12 N2 C9 C8 176.3(3)
C12 N2 C9 C10 0.7(3)
C13 C8 C9 N2 66.0(3)
C13 C8 C9 C10 -119.5(3)
